data_4128760
loop_
_publ_author_name
'Zeng, Jing'
'Wang, Ruobin'
'Zhang, Shuxin'
'Fang, Jing'
'Liu, Shanshan'
'Sun, Guangfei'
'Xu, Bingbing'
'Xiao, Ying'
'Fu, Dengxian'
'Zhang, Wenqi'
'Hu, Yixin'
'Wan, Qian'

_publ_section_title
;
 Hydrogen-Bonding-Assisted Exogenous Nucleophilic Reagent Effect for
 \b-Selective Glycosylation of Rare 3-Amino Sugars.
;
_journal_issue 21
_journal_name_full 'Journal of the American Chemical Society'
_journal_page_first 8509
_journal_page_last 8515
_journal_paper_doi 10.1021/jacs.9b01862
_journal_volume 141
_journal_year 2019
_chemical_absolute_configuration unk
_chemical_formula_moiety 'C27 H33 N4 O13 S2'
_chemical_formula_sum 'C27 H33 N4 O13 S2'
_chemical_formula_weight 685.71
_space_group_crystal_system monoclinic
_space_group_IT_number 4
_space_group_name_Hall 'P 2yb'
_space_group_name_H-M_alt 'P 1 21 1'
_symmetry_Int_Tables_number 4
_audit_creation_date 2019-02-12
_audit_creation_method
;
Olex2 1.2
(compiled 2017.08.10 svn.r3458 for OlexSys, GUI svn.r5381)
;
_cell_angle_alpha 90
_cell_angle_beta 111.856(1)
_cell_angle_gamma 90
_cell_formula_units_Z 2
_cell_length_a 7.6865(3)
_cell_length_b 29.0486(11)
_cell_length_c 8.7393(4)
_cell_measurement_reflns_used 9951
_cell_measurement_temperature 298(2)
_cell_measurement_theta_max 24.2
_cell_measurement_theta_min 2.6
_cell_volume 1811.07(13)
_computing_molecular_graphics 'Olex2 (Dolomanov et al., 2009)'
_computing_publication_material 'Olex2 (Dolomanov et al., 2009)'
_computing_structure_refinement 'olex2.refine (Bourhis et al., 2015)'
_diffrn_ambient_temperature 297.7
_diffrn_measured_fraction_theta_full 0.9983
_diffrn_measured_fraction_theta_max 0.9983
_diffrn_measurement_device_type 'Bruker Apex II'
_diffrn_radiation_type 'Mo K\a'
_diffrn_radiation_wavelength 0.71073
_diffrn_reflns_av_R_equivalents 0.0294
_diffrn_reflns_av_unetI/netI 0.0270
_diffrn_reflns_limit_h_max 8
_diffrn_reflns_limit_h_min -8
_diffrn_reflns_limit_k_max 33
_diffrn_reflns_limit_k_min -33
_diffrn_reflns_limit_l_max 10
_diffrn_reflns_limit_l_min -10
_diffrn_reflns_number 23872
_diffrn_reflns_theta_full 24.3024
_diffrn_reflns_theta_max 24.30
_diffrn_reflns_theta_min 2.51
_exptl_absorpt_coefficient_mu 0.209
_exptl_absorpt_correction_T_max 0.983
_exptl_absorpt_correction_T_min 0.979
_exptl_absorpt_correction_type multi-scan
_exptl_absorpt_process_details 'SADABS (Sheldrick, 2014)'
_exptl_crystal_colour colorless
_exptl_crystal_density_diffrn 1.2573
_exptl_crystal_description block
_exptl_crystal_F_000 718.9320
_exptl_crystal_size_max 0.1
_exptl_crystal_size_mid 0.1
_exptl_crystal_size_min 0.08
_refine_diff_density_max 2.9894
_refine_diff_density_min -0.6292
_refine_diff_density_rms 0.2126
_refine_ls_abs_structure_details 'Flack, H. D. (1983). Acta Cryst. A39, 876-881.'
_refine_ls_abs_structure_Flack 0.04(18)
_refine_ls_d_res_high 0.8635
_refine_ls_d_res_low 8.1111
_refine_ls_goodness_of_fit_ref 2.6665
_refine_ls_hydrogen_treatment constr
_refine_ls_matrix_type full
_refine_ls_number_constraints 54
_refine_ls_number_parameters 420
_refine_ls_number_reflns 5867
_refine_ls_number_restraints 1
_refine_ls_restrained_S_all 2.6665
_refine_ls_R_factor_all 0.1236
_refine_ls_R_factor_gt 0.1164
_refine_ls_shift/su_max 0.5182
_refine_ls_shift/su_mean 0.0426
_refine_ls_structure_factor_coef Fsqd
_refine_ls_weighting_details 'w=1/[\s^2^(Fo^2^)+(0.0958P)^2^+0.3287P] where P=(Fo^2^+2Fc^2^)/3'
_refine_ls_weighting_scheme calc
_refine_ls_wR_factor_gt 0.3172
_refine_ls_wR_factor_ref 0.3235
_reflns_Friedel_coverage 0.997
_reflns_limit_h_max 8
_reflns_limit_h_min -8
_reflns_limit_k_max 33
_reflns_limit_k_min -33
_reflns_limit_l_max 10
_reflns_limit_l_min -10
_reflns_number_gt 5401
_reflns_number_total 5867
_reflns_threshold_expression I>=2u(I)
_cod_data_source_file ja9b01862_si_005.cif
_cod_data_source_block 1_sq
_cod_original_sg_symbol_Hall ' P 2yb'
_cod_database_code 4128760
_olex2_refinement_description
;
1. Fixed Uiso
 At 1.2 times of:
  All C(H) groups, All C(H,H) groups
 At 1.5 times of:
  All C(H,H,H) groups
2.a Ternary CH refined with riding coordinates:
 C10(H10), C12(H12), C14(H14), C15(H15), C18(H18), C20(H20)
2.b Secondary CH2 refined with riding coordinates:
 C9(H9a,H9b), C16(H16a,H16b)
2.c Aromatic/amide H refined with riding coordinates:
 C3(H3), C2(H2), C5(H5), C6(H6), C23(H23), C24(H24), C26(H26), C27(H27)
2.d Idealised Me refined as rotating group:
 C7(H7a,H7b,H7c), C11(H11a,H11b,H11c), C13(H13a,H13b,H13c), C19(H19a,H19b,
 H19c), C21(H21a,H21b,H21c)
;
_olex2_submission_special_instructions 'No special instructions were received'

loop_
_space_group_symop_id
_space_group_symop_operation_xyz
1 x,y,z
2 -x,y+1/2,-z

loop_
_atom_site_label
_atom_site_type_symbol
_atom_site_fract_x
_atom_site_fract_y
_atom_site_fract_z
_atom_site_U_iso_or_equiv
_atom_site_adp_type
_atom_site_occupancy
_atom_site_refinement_flags_posn
S1 S 0.4999(3) 0.63152(8) 0.3607(3) 0.0358(5) Uani 1.000000 .
C1 C 0.1932(15) 0.5295(3) 0.5568(10) 0.041(2) Uani 1.000000 .
O1 O 0.1847(13) 0.4655(3) 0.7137(9) 0.066(2) Uani 1.000000 .
N1 N 0.0897(15) 0.4962(3) 0.6117(10) 0.053(2) Uani 1.000000 .
O3 O 0.6858(9) 0.6148(3) 0.4055(9) 0.0515(18) Uani 1.000000 .
N3 N 0.3582(9) 0.3793(3) 0.2299(9) 0.0351(16) Uani 1.000000 .
C3 C 0.4823(13) 0.5580(3) 0.5510(10) 0.038(2) Uani 1.000000 .
H3 H 0.6118(13) 0.5556(3) 0.5835(10) 0.045(2) Uiso 1.000000 R
O2 O -0.0716(14) 0.4946(4) 0.5538(13) 0.086(3) Uani 1.000000 .
N2 N 0.3942(9) 0.6315(2) 0.1660(8) 0.0322(15) Uani 1.000000 .
S2 S 0.1801(3) 0.37570(8) 0.2841(3) 0.0372(6) Uani 1.000000 .
C2 C 0.3819(13) 0.5269(3) 0.6063(10) 0.037(2) Uani 1.000000 .
H2 H 0.4457(13) 0.5038(3) 0.6792(10) 0.045(2) Uiso 1.000000 R
O4 O 0.4650(11) 0.6763(2) 0.4120(8) 0.0536(18) Uani 1.000000 .
N4 N 0.3612(13) 0.2680(3) 0.9071(13) 0.061(3) Uani 1.000000 .
C4 C 0.3832(11) 0.5926(3) 0.4455(10) 0.0295(17) Uani 1.000000 .
O5 O 0.0550(10) 0.6600(2) -0.0927(8) 0.0476(17) Uani 1.000000 .
C5 C 0.1856(12) 0.5974(3) 0.4028(10) 0.038(2) Uani 1.000000 .
H5 H 0.1221(12) 0.6223(3) 0.3393(10) 0.045(2) Uiso 1.000000 R
C6 C 0.0919(14) 0.5658(4) 0.4551(11) 0.045(2) Uani 1.000000 .
H6 H -0.0373(14) 0.5679(4) 0.4247(11) 0.054(3) Uiso 1.000000 R
O6 O 0.0241(9) 0.5840(2) -0.1810(8) 0.0431(15) Uani 1.000000 .
O8 O 0.5362(8) 0.47553(19) 0.0664(7) 0.0352(13) Uani 1.000000 .
C8 C 0.4134(13) 0.5994(3) 0.0375(10) 0.0360(19) Uani 1.000000 .
C7 C 0.6138(13) 0.5913(3) 0.0608(12) 0.045(2) Uani 1.000000 .
H7a H 0.6197(14) 0.575(2) -0.033(4) 0.067(3) Uiso 1.000000 GR
H7b H 0.677(3) 0.6204(4) 0.073(9) 0.067(3) Uiso 1.000000 GR
H7c H 0.673(3) 0.573(2) 0.158(5) 0.067(3) Uiso 1.000000 GR
O7 O 0.3867(9) 0.52809(18) 0.1719(7) 0.0351(14) Uani 1.000000 .
C9 C 0.3129(15) 0.6257(3) -0.1322(11) 0.043(2) Uani 1.000000 .
H9a H 0.3594(15) 0.6570(3) -0.1208(11) 0.052(3) Uiso 1.000000 R
H9b H 0.3462(15) 0.6108(3) -0.2169(11) 0.052(3) Uiso 1.000000 R
O9 O 0.6619(9) 0.3548(2) 0.1716(10) 0.0500(18) Uani 1.000000 .
C10 C 0.1036(14) 0.6269(3) -0.1872(11) 0.042(2) Uani 1.000000 .
H10 H 0.0533(14) 0.6372(3) -0.3021(11) 0.050(3) Uiso 1.000000 R
O10 O 0.0462(9) 0.3484(3) 0.1608(9) 0.0503(17) Uani 1.000000 .
C12 C 0.0987(13) 0.5633(3) -0.0185(11) 0.0360(19) Uani 1.000000 .
H12 H 0.0839(13) 0.5849(3) 0.0621(11) 0.043(2) Uiso 1.000000 R
O12 O 0.4398(16) 0.2309(4) 0.9163(13) 0.092(3) Uani 1.000000 .
C11 C -0.1421(16) 0.6713(4) -0.1625(16) 0.062(3) Uani 1.000000 .
H11a H -0.166(3) 0.690(3) -0.258(7) 0.093(4) Uiso 1.000000 GR
H11b H -0.2143(17) 0.6435(4) -0.194(10) 0.093(4) Uiso 1.000000 GR
H11c H -0.176(3) 0.688(3) -0.082(4) 0.093(4) Uiso 1.000000 GR
O11 O 0.1253(9) 0.4209(2) 0.3178(9) 0.0485(17) Uani 1.000000 .
C13 C -0.0215(14) 0.5208(4) -0.0290(14) 0.051(3) Uani 1.000000 .
H13a H -0.146(3) 0.5301(4) -0.043(9) 0.076(4) Uiso 1.000000 GR
H13b H -0.025(9) 0.5022(13) -0.121(6) 0.076(4) Uiso 1.000000 GR
H13c H 0.031(6) 0.5032(14) 0.071(4) 0.076(4) Uiso 1.000000 GR
O13 O 0.3101(13) 0.2846(3) 1.0151(10) 0.069(2) Uani 1.000000 .
C14 C 0.3045(12) 0.5546(3) 0.0218(10) 0.0332(18) Uani 1.000000 .
H14 H 0.3169(12) 0.5368(3) -0.0687(10) 0.040(2) Uiso 1.000000 R
C15 C 0.4078(12) 0.4809(3) 0.1478(10) 0.0309(18) Uani 1.000000 .
H15 H 0.2865(12) 0.4671(3) 0.0826(10) 0.037(2) Uiso 1.000000 R
C16 C 0.4884(12) 0.4592(3) 0.3194(10) 0.0332(18) Uani 1.000000 .
H16a H 0.6023(12) 0.4753(3) 0.3852(10) 0.040(2) Uiso 1.000000 R
H16b H 0.3991(12) 0.4628(3) 0.3730(10) 0.040(2) Uiso 1.000000 R
C17 C 0.5325(12) 0.4076(3) 0.3122(11) 0.0331(18) Uani 1.000000 .
C18 C 0.5528(12) 0.4280(3) 0.0340(11) 0.0362(19) Uani 1.000000 .
H18 H 0.4290(12) 0.4150(3) -0.0283(11) 0.043(2) Uiso 1.000000 R
C19 C 0.6785(17) 0.4247(4) -0.0669(13) 0.051(3) Uani 1.000000 .
H19a H 0.692(9) 0.3930(4) -0.091(8) 0.077(4) Uiso 1.000000 GR
H19b H 0.622(6) 0.442(2) -0.168(5) 0.077(4) Uiso 1.000000 GR
H19c H 0.799(4) 0.437(2) -0.005(4) 0.077(4) Uiso 1.000000 GR
C20 C 0.6429(11) 0.4031(3) 0.1984(11) 0.0343(19) Uani 1.000000 .
H20 H 0.7684(11) 0.4160(3) 0.2555(11) 0.041(2) Uiso 1.000000 R
C21 C 0.6465(13) 0.3909(3) 0.4864(12) 0.045(2) Uani 1.000000 .
H21a H 0.658(9) 0.3580(4) 0.486(2) 0.068(3) Uiso 1.000000 GR
H21b H 0.769(4) 0.404(2) 0.524(4) 0.068(3) Uiso 1.000000 GR
H21c H 0.585(5) 0.400(2) 0.559(2) 0.068(3) Uiso 1.000000 GR
C22 C 0.2381(13) 0.3434(3) 0.4707(12) 0.038(2) Uani 1.000000 .
C23 C 0.3155(18) 0.3008(4) 0.4788(13) 0.055(3) Uani 1.000000 .
H23 H 0.3393(18) 0.2890(4) 0.3896(13) 0.066(3) Uiso 1.000000 R
C24 C 0.3596(16) 0.2745(4) 0.6278(14) 0.053(3) Uani 1.000000 .
H24 H 0.4179(16) 0.2459(4) 0.6407(14) 0.064(3) Uiso 1.000000 R
C25 C 0.3118(13) 0.2935(3) 0.7491(12) 0.044(2) Uani 1.000000 .
C26 C 0.2333(14) 0.3363(3) 0.7438(13) 0.047(2) Uani 1.000000 .
H26 H 0.2051(14) 0.3478(3) 0.8312(13) 0.057(3) Uiso 1.000000 R
C27 C 0.1977(15) 0.3621(3) 0.5957(14) 0.049(2) Uani 1.000000 .
H27 H 0.1471(15) 0.3915(3) 0.5852(14) 0.059(3) Uiso 1.000000 R

loop_
_atom_site_aniso_label
_atom_site_aniso_U_11
_atom_site_aniso_U_22
_atom_site_aniso_U_33
_atom_site_aniso_U_12
_atom_site_aniso_U_13
_atom_site_aniso_U_23
S1 0.0407(12) 0.0323(11) 0.0356(11) -0.0027(9) 0.0155(9) -0.0033(9)
C1 0.065(6) 0.038(5) 0.025(4) -0.021(5) 0.021(4) -0.015(4)
O1 0.101(6) 0.045(4) 0.049(4) -0.019(4) 0.025(4) 0.003(4)
N1 0.069(6) 0.041(5) 0.040(4) -0.017(4) 0.009(4) -0.009(4)
O3 0.042(4) 0.064(5) 0.050(4) -0.003(3) 0.018(3) 0.004(3)
N3 0.026(3) 0.028(3) 0.049(4) -0.004(3) 0.012(3) 0.001(3)
C3 0.038(5) 0.048(5) 0.025(4) 0.010(4) 0.010(4) 0.001(4)
O2 0.071(6) 0.089(7) 0.092(7) -0.027(5) 0.022(5) 0.004(5)
N2 0.034(4) 0.030(4) 0.034(4) 0.003(3) 0.015(3) -0.002(3)
S2 0.0272(10) 0.0307(11) 0.0555(13) 0.0020(9) 0.0172(9) 0.0031(10)
C2 0.045(5) 0.030(4) 0.034(5) 0.011(4) 0.011(4) 0.003(3)
O4 0.080(5) 0.040(4) 0.043(4) -0.005(3) 0.025(4) -0.012(3)
N4 0.054(5) 0.053(6) 0.076(7) -0.004(4) 0.023(5) 0.018(5)
C4 0.031(4) 0.028(4) 0.031(4) 0.006(3) 0.012(3) -0.003(3)
O5 0.053(4) 0.043(4) 0.042(4) 0.012(3) 0.013(3) -0.005(3)
C5 0.036(5) 0.043(5) 0.032(4) 0.007(4) 0.010(4) -0.000(4)
C6 0.037(5) 0.065(7) 0.032(5) 0.002(4) 0.010(4) -0.009(4)
O6 0.055(4) 0.031(3) 0.038(3) 0.006(3) 0.010(3) 0.001(3)
O8 0.039(3) 0.024(3) 0.043(3) 0.004(2) 0.017(3) -0.000(2)
C8 0.052(5) 0.027(4) 0.036(5) 0.005(4) 0.025(4) -0.005(4)
C7 0.045(5) 0.041(5) 0.051(5) 0.005(4) 0.020(4) 0.009(4)
O7 0.050(4) 0.018(3) 0.035(3) 0.007(3) 0.013(3) -0.003(2)
C9 0.074(7) 0.028(5) 0.039(5) -0.003(4) 0.033(5) 0.001(4)
O9 0.041(4) 0.020(3) 0.092(5) 0.007(3) 0.030(4) 0.009(3)
C10 0.059(6) 0.031(5) 0.035(4) 0.015(4) 0.017(4) 0.005(4)
O10 0.033(3) 0.056(4) 0.062(4) -0.008(3) 0.017(3) 0.001(3)
C12 0.044(5) 0.029(4) 0.040(5) 0.003(4) 0.022(4) -0.003(4)
O12 0.120(9) 0.074(7) 0.092(7) 0.042(6) 0.052(6) 0.031(5)
C11 0.063(7) 0.055(7) 0.078(8) 0.018(5) 0.036(6) 0.007(6)
O11 0.045(4) 0.043(4) 0.066(4) 0.004(3) 0.031(3) 0.012(3)
C13 0.036(5) 0.049(6) 0.065(7) -0.005(4) 0.015(5) 0.009(5)
O13 0.081(6) 0.072(6) 0.064(5) -0.015(4) 0.041(5) 0.003(4)
C14 0.041(5) 0.028(4) 0.030(4) 0.007(4) 0.014(4) 0.008(3)
C15 0.035(4) 0.024(4) 0.033(4) 0.001(3) 0.013(3) -0.001(3)
C16 0.031(4) 0.031(4) 0.031(4) -0.002(3) 0.004(3) -0.003(3)
C17 0.029(4) 0.025(4) 0.045(5) 0.001(3) 0.013(4) 0.008(4)
C18 0.030(4) 0.030(4) 0.046(5) 0.008(4) 0.012(4) -0.006(4)
C19 0.071(7) 0.043(6) 0.052(6) 0.008(5) 0.037(5) 0.002(4)
C20 0.024(4) 0.027(4) 0.053(5) 0.000(3) 0.015(4) 0.000(4)
C21 0.034(5) 0.045(6) 0.050(6) -0.004(4) 0.007(4) 0.009(4)
C22 0.036(5) 0.033(5) 0.045(5) 0.001(4) 0.013(4) 0.006(4)
C23 0.083(8) 0.039(6) 0.048(6) 0.011(5) 0.030(5) 0.005(4)
C24 0.066(7) 0.028(5) 0.069(7) 0.008(5) 0.029(5) 0.009(5)
C25 0.036(5) 0.043(5) 0.055(6) -0.007(4) 0.019(4) 0.009(4)
C26 0.054(6) 0.039(5) 0.058(6) -0.004(4) 0.031(5) -0.008(4)
C27 0.055(6) 0.028(5) 0.075(7) 0.000(4) 0.036(5) -0.007(5)

loop_
_atom_type_symbol
_atom_type_scat_dispersion_real
_atom_type_scat_dispersion_imag
_atom_type_scat_Cromer_Mann_a1
_atom_type_scat_Cromer_Mann_a2
_atom_type_scat_Cromer_Mann_a3
_atom_type_scat_Cromer_Mann_a4
_atom_type_scat_Cromer_Mann_b1
_atom_type_scat_Cromer_Mann_b2
_atom_type_scat_Cromer_Mann_b3
_atom_type_scat_Cromer_Mann_b4
_atom_type_scat_Cromer_Mann_c
_atom_type_scat_source
_atom_type_scat_dispersion_source
H 0.00000 0.00000 0.49300 0.32291 0.14019 0.04081 10.51090 26.12570 3.14236 57.79970 0.0030380000826 'International Tables Volume C Table 6.1.1.4 (pp. 500-502)' 'Henke, Gullikson and Davis, At. Data and Nucl. Data Tables, 1993, 54, 2'
C 0.00347 0.00161 2.31000 1.02000 1.58860 0.86500 20.84390 10.20750 0.56870 51.65120 0.215599998832 'International Tables Volume C Table 6.1.1.4 (pp. 500-502)' 'Henke, Gullikson and Davis, At. Data and Nucl. Data Tables, 1993, 54, 2'
S 0.12424 0.12443 6.90530 5.20340 1.43790 1.58630 1.46790 22.21510 0.25360 56.17200 0.866900026798 'International Tables Volume C Table 6.1.1.4 (pp. 500-502)' 'Henke, Gullikson and Davis, At. Data and Nucl. Data Tables, 1993, 54, 2'
O 0.01158 0.00611 3.04850 2.28680 1.54630 0.86700 13.27710 5.70110 0.32390 32.90890 0.250800013542 'International Tables Volume C Table 6.1.1.4 (pp. 500-502)' 'Henke, Gullikson and Davis, At. Data and Nucl. Data Tables, 1993, 54, 2'
N 0.00653 0.00323 12.21260 3.13220 2.01250 1.16630 0.00570 9.89330 28.99750 0.58260 -11.5290002823 'International Tables Volume C Table 6.1.1.4 (pp. 500-502)' 'Henke, Gullikson and Davis, At. Data and Nucl. Data Tables, 1993, 54, 2'

loop_
_geom_angle_atom_site_label_1
_geom_angle_atom_site_label_2
_geom_angle_atom_site_label_3
_geom_angle
N2 S1 O3 110.8(4)
O4 S1 O3 120.7(5)
O4 S1 N2 104.8(4)
C4 S1 O3 106.4(4)
C4 S1 N2 108.1(4)
C4 S1 O4 105.4(4)
C2 C1 N1 121.0(9)
C6 C1 N1 117.8(9)
C6 C1 C2 121.1(9)
O1 N1 C1 117.2(9)
O2 N1 C1 121.1(10)
O2 N1 O1 121.3(10)
C17 N3 S2 126.7(6)
C2 C3 H3 121.1(5)
C4 C3 H3 121.1(5)
C4 C3 C2 117.7(8)
C8 N2 S1 130.2(6)
O10 S2 N3 105.6(4)
O11 S2 N3 110.2(4)
O11 S2 O10 118.5(4)
C22 S2 N3 110.6(4)
C22 S2 O10 105.3(4)
C22 S2 O11 106.5(4)
C3 C2 C1 121.5(8)
H2 C2 C1 119.2(5)
H2 C2 C3 119.2(5)
O13 N4 O12 125.3(10)
C25 N4 O12 116.7(11)
C25 N4 O13 117.9(9)
C3 C4 S1 120.2(7)
C5 C4 S1 119.0(6)
C5 C4 C3 120.8(8)
C11 O5 C10 111.9(8)
H5 C5 C4 120.2(5)
C6 C5 C4 119.7(9)
C6 C5 H5 120.2(6)
C5 C6 C1 118.9(9)
H6 C6 C1 120.5(6)
H6 C6 C5 120.5(6)
C12 O6 C10 112.8(7)
C18 O8 C15 109.7(6)
C7 C8 N2 112.1(7)
C9 C8 N2 104.4(7)
C9 C8 C7 108.7(7)
C14 C8 N2 113.0(7)
C14 C8 C7 112.6(7)
C14 C8 C9 105.4(7)
H7a C7 C8 109.5
H7b C7 C8 109.5
H7b C7 H7a 109.5
H7c C7 C8 109.5
H7c C7 H7a 109.5
H7c C7 H7b 109.5
C15 O7 C14 114.8(6)
H9a C9 C8 108.8(5)
H9b C9 C8 108.8(4)
H9b C9 H9a 107.7
C10 C9 C8 113.6(7)
C10 C9 H9a 108.8(5)
C10 C9 H9b 108.8(5)
O6 C10 O5 111.8(8)
C9 C10 O5 108.4(8)
C9 C10 O6 113.6(7)
H10 C10 O5 107.6(5)
H10 C10 O6 107.6(4)
H10 C10 C9 107.6(5)
H12 C12 O6 109.3(4)
C13 C12 O6 105.5(7)
C13 C12 H12 109.3(6)
C14 C12 O6 107.2(7)
C14 C12 H12 109.3(5)
C14 C12 C13 115.9(7)
H11a C11 O5 109.5
H11b C11 O5 109.5
H11b C11 H11a 109.5
H11c C11 O5 109.5
H11c C11 H11a 109.5
H11c C11 H11b 109.5
H13a C13 C12 109.5
H13b C13 C12 109.5
H13b C13 H13a 109.5
H13c C13 C12 109.5
H13c C13 H13a 109.5
H13c C13 H13b 109.5
O7 C14 C8 109.4(7)
C12 C14 C8 111.8(7)
C12 C14 O7 111.5(7)
H14 C14 C8 108.0(4)
H14 C14 O7 108.0(4)
H14 C14 C12 108.0(5)
O7 C15 O8 108.8(6)
H15 C15 O8 110.5(4)
H15 C15 O7 110.5(4)
C16 C15 O8 109.9(7)
C16 C15 O7 106.4(6)
C16 C15 H15 110.5(4)
H16a C16 C15 109.2(4)
H16b C16 C15 109.2(5)
H16b C16 H16a 107.9
C17 C16 C15 112.1(7)
C17 C16 H16a 109.2(4)
C17 C16 H16b 109.2(5)
C16 C17 N3 112.3(6)
C20 C17 N3 104.6(7)
C20 C17 C16 107.1(7)
C21 C17 N3 112.4(7)
C21 C17 C16 108.8(7)
C21 C17 C20 111.6(7)
H18 C18 O8 110.2(4)
C19 C18 O8 107.3(8)
C19 C18 H18 110.2(5)
C20 C18 O8 108.4(7)
C20 C18 H18 110.2(5)
C20 C18 C19 110.4(7)
H19a C19 C18 109.5
H19b C19 C18 109.5
H19b C19 H19a 109.5
H19c C19 C18 109.5
H19c C19 H19a 109.5
H19c C19 H19b 109.5
C17 C20 O9 107.7(7)
C18 C20 O9 110.3(7)
C18 C20 C17 113.7(7)
H20 C20 O9 108.3(4)
H20 C20 C17 108.3(5)
H20 C20 C18 108.3(5)
H21a C21 C17 109.5
H21b C21 C17 109.5
H21b C21 H21a 109.5
H21c C21 C17 109.5
H21c C21 H21a 109.5
H21c C21 H21b 109.5
C23 C22 S2 118.6(8)
C27 C22 S2 118.1(7)
C27 C22 C23 123.2(9)
H23 C23 C22 120.6(6)
C24 C23 C22 118.7(10)
C24 C23 H23 120.6(6)
H24 C24 C23 121.6(6)
C25 C24 C23 116.7(10)
C25 C24 H24 121.6(6)
C24 C25 N4 118.2(10)
C26 C25 N4 116.0(10)
C26 C25 C24 125.6(10)
H26 C26 C25 122.0(6)
C27 C26 C25 115.9(9)
C27 C26 H26 122.0(5)
C26 C27 C22 119.7(9)
H27 C27 C22 120.1(6)
H27 C27 C26 120.1(5)

loop_
_geom_bond_atom_site_label_1
_geom_bond_atom_site_label_2
_geom_bond_distance
S1 O3 1.419(7)
S1 N2 1.590(7)
S1 O4 1.434(7)
S1 C4 1.767(9)
C1 N1 1.443(13)
C1 C2 1.352(14)
C1 C6 1.413(15)
O1 N1 1.280(12)
N1 O2 1.152(12)
N3 S2 1.610(7)
N3 C17 1.507(11)
C3 H3 0.9300
C3 C2 1.386(14)
C3 C4 1.387(12)
N2 C8 1.508(10)
S2 O10 1.422(8)
S2 O11 1.443(7)
S2 C22 1.788(9)
C2 H2 0.9300
N4 O12 1.223(14)
N4 O13 1.247(13)
N4 C25 1.486(14)
C4 C5 1.429(12)
O5 C10 1.406(11)
O5 C11 1.445(13)
C5 H5 0.9300
C5 C6 1.347(14)
C6 H6 0.9300
O6 C10 1.397(12)
O6 C12 1.449(11)
O8 C15 1.424(10)
O8 C18 1.424(10)
C8 C7 1.495(13)
C8 C9 1.590(12)
C8 C14 1.523(12)
C7 H7a 0.9600
C7 H7b 0.9600
C7 H7c 0.9600
O7 C14 1.448(10)
O7 C15 1.404(10)
C9 H9a 0.9700
C9 H9b 0.9700
C9 C10 1.498(14)
O9 C20 1.440(10)
C10 H10 0.9800
C12 H12 0.9800
C12 C13 1.526(13)
C12 C14 1.508(12)
C11 H11a 0.9600
C11 H11b 0.9600
C11 H11c 0.9600
C13 H13a 0.9600
C13 H13b 0.9600
C13 H13c 0.9600
C14 H14 0.9800
C15 H15 0.9800
C15 C16 1.530(12)
C16 H16a 0.9700
C16 H16b 0.9700
C16 C17 1.543(12)
C17 C20 1.534(13)
C17 C21 1.526(12)
C18 H18 0.9800
C18 C19 1.535(13)
C18 C20 1.526(13)
C19 H19a 0.9600
C19 H19b 0.9600
C19 H19c 0.9600
C20 H20 0.9800
C21 H21a 0.9600
C21 H21b 0.9600
C21 H21c 0.9600
C22 C23 1.363(14)
C22 C27 1.355(14)
C23 H23 0.9300
C23 C24 1.438(15)
C24 H24 0.9300
C24 C25 1.361(16)
C25 C26 1.375(15)
C26 H26 0.9300
C26 C27 1.431(15)
C27 H27 0.9300
